data_7057673
loop_
_publ_author_name
'Ghosh, Sagar'
'Hari, Nairita'
'Pinkowicz, Dawid'
'Fitta, Magdalena'
'Mohanta, Sasankasekhar'

_publ_section_title
;
 Syntheses, crystal structures and magnetic properties of a series of
 ZnII2LnIII2 compounds (Ln = Gd, Tb, Dy, Ho and Er): contrasting
 structural and magnetic features
;
_journal_issue 19
_journal_name_full 'New Journal of Chemistry'
_journal_page_first 15917
_journal_paper_doi 10.1039/C8NJ02532K
_journal_volume 42
_journal_year 2018
_chemical_formula_sum 'C34 H52 Cl2 Gd2 N4 O16 Zn2'
_chemical_formula_weight 1288.93
_space_group_crystal_system monoclinic
_space_group_IT_number 14
_space_group_name_Hall '-P 2yn'
_space_group_name_H-M_alt 'P 1 21/n 1'
_symmetry_space_group_name_Hall '-P 2yn'
_symmetry_space_group_name_H-M 'P 1 21/n 1'
_atom_sites_solution_hydrogens mixed
_audit_creation_method SHELXL-2014/7
_audit_update_record
;
2018-08-20 deposited with the CCDC.
2018-08-27 downloaded from the CCDC.
;
_cell_angle_alpha 90
_cell_angle_beta 110.392(2)
_cell_angle_gamma 90
_cell_formula_units_Z 2
_cell_length_a 11.641(2)
_cell_length_b 12.631(3)
_cell_length_c 16.471(4)
_cell_measurement_reflns_used 2616
_cell_measurement_temperature 296(2)
_cell_measurement_theta_max 21.71
_cell_measurement_theta_min 2.47
_cell_volume 2270.1(9)
_computing_cell_refinement 'Bruker SAINT'
_computing_data_collection 'Bruker APEX2'
_computing_data_reduction 'Bruker SAINT'
_computing_molecular_graphics 'Bruker SHELXTL'
_computing_publication_material 'Bruker SHELXTL'
_computing_structure_refinement 'SHELXL-2014/7 (Sheldrick, 2014)'
_computing_structure_solution 'SHELXS-97 (Sheldrick, 2008)'
_diffrn_ambient_temperature 296(2)
_diffrn_measured_fraction_theta_full 0.995
_diffrn_measured_fraction_theta_max 0.990
_diffrn_measurement_device_type 'Bruker APEX-II CCD'
_diffrn_measurement_method '\f and \w scans'
_diffrn_radiation_type MoK\a
_diffrn_radiation_wavelength 0.71073
_diffrn_reflns_av_R_equivalents 0.0632
_diffrn_reflns_av_unetI/netI 0.0589
_diffrn_reflns_Laue_measured_fraction_full 0.995
_diffrn_reflns_Laue_measured_fraction_max 0.990
_diffrn_reflns_limit_h_max 14
_diffrn_reflns_limit_h_min -14
_diffrn_reflns_limit_k_max 14
_diffrn_reflns_limit_k_min -14
_diffrn_reflns_limit_l_max 19
_diffrn_reflns_limit_l_min -19
_diffrn_reflns_number 15972
_diffrn_reflns_point_group_measured_fraction_full 0.995
_diffrn_reflns_point_group_measured_fraction_max 0.990
_diffrn_reflns_theta_full 25.242
_diffrn_reflns_theta_max 25.497
_diffrn_reflns_theta_min 1.873
_exptl_absorpt_coefficient_mu 4.114
_exptl_absorpt_correction_T_max 0.7454
_exptl_absorpt_correction_T_min 0.5482
_exptl_absorpt_correction_type multi-scan
_exptl_absorpt_process_details SADABS
_exptl_crystal_colour yellow
_exptl_crystal_density_diffrn 1.886
_exptl_crystal_description cuboid
_exptl_crystal_F_000 1268
_exptl_crystal_size_max 0.180
_exptl_crystal_size_mid 0.160
_exptl_crystal_size_min 0.140
_exptl_transmission_factor_max 0.7454
_exptl_transmission_factor_min 0.5482
_refine_diff_density_max 0.712
_refine_diff_density_min -0.501
_refine_diff_density_rms 0.117
_refine_ls_extinction_method none
_refine_ls_goodness_of_fit_ref 0.966
_refine_ls_hydrogen_treatment mixed
_refine_ls_matrix_type full
_refine_ls_number_parameters 283
_refine_ls_number_reflns 4169
_refine_ls_number_restraints 2
_refine_ls_restrained_S_all 0.965
_refine_ls_R_factor_all 0.0594
_refine_ls_R_factor_gt 0.0352
_refine_ls_shift/su_max 0.000
_refine_ls_shift/su_mean 0.000
_refine_ls_structure_factor_coef Fsqd
_refine_ls_weighting_details 'w=1/[\s^2^(Fo^2^)+(0.0300P)^2^+1.0000P] where P=(Fo^2^+2Fc^2^)/3'
_refine_ls_weighting_scheme calc
_refine_ls_wR_factor_gt 0.0673
_refine_ls_wR_factor_ref 0.0767
_reflns_Friedel_coverage 0.000
_reflns_number_gt 3038
_reflns_number_total 4169
_reflns_threshold_expression 'I > 2\s(I)'
_cod_data_source_file c8nj02532k2.cif
_cod_data_source_block 1
_cod_depositor_comments 'Adding full bibliography for 7057673--7057677.cif.'
_cod_original_cell_volume 2270.2(8)
_cod_database_code 7057673
_shelx_shelxl_version_number 2014/7
_shelx_space_group_comment
;
The symmetry employed for this shelxl refinement is uniquely defined
by the following loop, which should always be used as a source of
symmetry information in preference to the above space-group names.
They are only intended as comments.
;
_shelx_estimated_absorpt_t_min 0.525
_shelx_estimated_absorpt_t_max 0.597

loop_
_space_group_symop_operation_xyz
'x, y, z'
'-x+1/2, y+1/2, -z+1/2'
'-x, -y, -z'
'x-1/2, -y-1/2, z-1/2'

loop_
_atom_site_label
_atom_site_type_symbol
_atom_site_fract_x
_atom_site_fract_y
_atom_site_fract_z
_atom_site_U_iso_or_equiv
_atom_site_adp_type
_atom_site_occupancy
_atom_site_site_symmetry_order
_atom_site_calc_flag
_atom_site_refinement_flags_posn
_atom_site_refinement_flags_adp
C1 C 0.4620(5) 0.1741(4) 0.2445(3) 0.0372(14) Uani 1 1 d . .
C2 C 0.4710(5) 0.0730(5) 0.2826(4) 0.0411(14) Uani 1 1 d . .
C3 C 0.4662(5) 0.0603(5) 0.3643(4) 0.0514(16) Uani 1 1 d . .
H3 H 0.4717 -0.0070 0.3883 0.062 Uiso 1 1 calc R U
C4 C 0.4531(6) 0.1473(6) 0.4104(4) 0.0566(18) Uani 1 1 d . .
H4 H 0.4529 0.1389 0.4664 0.068 Uiso 1 1 calc R U
C5 C 0.4405(6) 0.2452(6) 0.3749(4) 0.0583(18) Uani 1 1 d . .
H5 H 0.4308 0.3033 0.4066 0.070 Uiso 1 1 calc R U
C6 C 0.4418(5) 0.2598(5) 0.2909(4) 0.0438(15) Uani 1 1 d . .
C7 C 0.4068(6) 0.3635(5) 0.2527(4) 0.0539(17) Uani 1 1 d . .
H7 H 0.3792 0.4125 0.2839 0.065 Uiso 1 1 calc R U
C8 C 0.3550(6) 0.4924(5) 0.1395(4) 0.0614(19) Uani 1 1 d . .
H8A H 0.4177 0.5418 0.1375 0.074 Uiso 1 1 calc R U
H8B H 0.3087 0.5244 0.1720 0.074 Uiso 1 1 calc R U
C9 C 0.2714(6) 0.4649(5) 0.0492(4) 0.0560(18) Uani 1 1 d . .
H9A H 0.2046 0.4208 0.0520 0.067 Uiso 1 1 calc R U
H9B H 0.2367 0.5291 0.0179 0.067 Uiso 1 1 calc R U
C10 C 0.2709(5) 0.3354(5) -0.0658(4) 0.0464(15) Uani 1 1 d . .
H10A H 0.2294 0.3752 -0.1183 0.056 Uiso 1 1 calc R U
H10B H 0.2094 0.2990 -0.0489 0.056 Uiso 1 1 calc R U
C11 C 0.3557(5) 0.2568(4) -0.0823(3) 0.0452(15) Uani 1 1 d . .
H11A H 0.3083 0.2046 -0.1236 0.054 Uiso 1 1 calc R U
H11B H 0.4087 0.2926 -0.1078 0.054 Uiso 1 1 calc R U
C12 C 0.5003(7) -0.1116(5) 0.2638(4) 0.068(2) Uani 1 1 d . .
H12A H 0.5676 -0.1118 0.3179 0.102 Uiso 1 1 calc R U
H12B H 0.5183 -0.1582 0.2238 0.102 Uiso 1 1 calc R U
H12C H 0.4274 -0.1353 0.2729 0.102 Uiso 1 1 calc R U
C13 C 0.3051(6) -0.2147(5) 0.0560(5) 0.072(2) Uani 1 1 d . .
H13A H 0.2832 -0.2105 0.1070 0.108 Uiso 1 1 calc R U
H13B H 0.3359 -0.2842 0.0517 0.108 Uiso 1 1 calc R U
H13C H 0.2341 -0.2009 0.0057 0.108 Uiso 1 1 calc R U
C14 C 0.0531(6) 0.1186(6) 0.1109(5) 0.082(2) Uani 1 1 d . .
H14A H 0.0701 0.1205 0.1723 0.122 Uiso 1 1 calc R U
H14B H -0.0066 0.0647 0.0853 0.122 Uiso 1 1 calc R U
H14C H 0.0218 0.1861 0.0862 0.122 Uiso 1 1 calc R U
C15 C 0.1688(5) 0.0946(5) 0.0939(4) 0.0459(15) Uani 1 1 d . .
C16 C 0.2403(6) -0.0755(5) -0.2017(4) 0.063(2) Uani 1 1 d . .
H16A H 0.2673 -0.1478 -0.1971 0.095 Uiso 1 1 calc R U
H16B H 0.2678 -0.0389 -0.2426 0.095 Uiso 1 1 calc R U
H16C H 0.1525 -0.0734 -0.2209 0.095 Uiso 1 1 calc R U
C17 C 0.2922(5) -0.0233(4) -0.1154(4) 0.0414(14) Uani 1 1 d . .
Cl1 Cl 0.66193(15) 0.37567(13) 0.11560(12) 0.0630(5) Uani 1 1 d . .
Gd1 Gd 0.38367(2) 0.05124(2) 0.06002(2) 0.03364(10) Uani 1 1 d . .
H2A H 0.379(4) 0.454(3) -0.010(3) 0.042(19) Uiso 1 1 d D .
H4A H 0.453(4) -0.158(5) 0.048(4) 0.06(2) Uiso 1 1 d D .
N1 N 0.4109(4) 0.3925(4) 0.1802(3) 0.0462(13) Uani 1 1 d . .
N2 N 0.3413(5) 0.4080(4) 0.0036(3) 0.0438(12) Uani 1 1 d D .
O1 O 0.4704(3) 0.1797(3) 0.1666(2) 0.0403(9) Uani 1 1 d . .
O2 O 0.4294(3) 0.2043(3) -0.0045(2) 0.0344(9) Uani 1 1 d . .
O3 O 0.4818(3) -0.0065(3) 0.2291(2) 0.0457(10) Uani 1 1 d . .
O4 O 0.3966(4) -0.1387(3) 0.0612(3) 0.0446(10) Uani 1 1 d D .
O5 O 0.2129(4) 0.1651(3) 0.0599(3) 0.0543(11) Uani 1 1 d . .
O6 O 0.2209(4) 0.0062(3) 0.1143(3) 0.0502(11) Uani 1 1 d . .
O7 O 0.2248(3) 0.0096(3) -0.0768(3) 0.0527(11) Uani 1 1 d . .
O8 O 0.4096(3) -0.0120(3) -0.0799(2) 0.0373(9) Uani 1 1 d . .
Zn1 Zn 0.47471(6) 0.31065(5) 0.09603(4) 0.03920(18) Uani 1 1 d . .

loop_
_atom_site_aniso_label
_atom_site_aniso_U_11
_atom_site_aniso_U_22
_atom_site_aniso_U_33
_atom_site_aniso_U_23
_atom_site_aniso_U_13
_atom_site_aniso_U_12
C1 0.030(3) 0.046(4) 0.036(3) -0.001(3) 0.012(3) 0.001(3)
C2 0.033(3) 0.046(4) 0.042(3) 0.003(3) 0.012(3) -0.002(3)
C3 0.048(4) 0.059(4) 0.051(4) 0.010(3) 0.021(3) -0.009(3)
C4 0.053(4) 0.077(5) 0.049(4) -0.001(4) 0.029(3) -0.006(4)
C5 0.057(5) 0.066(5) 0.060(4) -0.016(4) 0.030(4) -0.001(4)
C6 0.040(4) 0.050(4) 0.047(3) -0.011(3) 0.022(3) 0.002(3)
C7 0.057(4) 0.049(4) 0.060(4) -0.019(3) 0.026(4) -0.002(3)
C8 0.076(5) 0.034(4) 0.074(5) -0.003(3) 0.026(4) 0.019(4)
C9 0.057(4) 0.041(4) 0.071(4) 0.000(3) 0.023(4) 0.020(3)
C10 0.038(3) 0.044(4) 0.054(4) 0.009(3) 0.011(3) 0.008(3)
C11 0.052(4) 0.042(4) 0.045(3) 0.006(3) 0.022(3) 0.009(3)
C12 0.083(5) 0.047(4) 0.071(5) 0.017(4) 0.022(4) 0.007(4)
C13 0.064(5) 0.039(4) 0.131(7) -0.011(4) 0.057(5) -0.024(4)
C14 0.060(5) 0.090(6) 0.115(6) 0.035(5) 0.057(5) 0.029(4)
C15 0.038(4) 0.057(4) 0.049(4) 0.001(3) 0.023(3) 0.001(3)
C16 0.050(4) 0.081(5) 0.052(4) -0.019(4) 0.010(3) -0.006(4)
C17 0.038(4) 0.037(4) 0.048(3) 0.006(3) 0.014(3) 0.003(3)
Cl1 0.0484(10) 0.0550(11) 0.0847(12) 0.0003(9) 0.0220(9) -0.0135(8)
Gd1 0.03387(17) 0.02830(16) 0.04452(17) 0.00028(13) 0.02093(12) 0.00018(13)
N1 0.049(3) 0.040(3) 0.052(3) -0.006(2) 0.021(3) 0.006(2)
N2 0.041(3) 0.034(3) 0.061(3) 0.001(3) 0.023(3) 0.001(3)
O1 0.047(2) 0.037(2) 0.043(2) -0.0012(17) 0.0241(19) 0.0047(19)
O2 0.035(2) 0.029(2) 0.042(2) 0.0025(17) 0.0171(17) 0.0038(17)
O3 0.051(3) 0.036(2) 0.053(2) 0.007(2) 0.022(2) 0.004(2)
O4 0.044(3) 0.034(2) 0.067(3) 0.000(2) 0.034(2) 0.000(2)
O5 0.053(3) 0.048(3) 0.073(3) 0.013(2) 0.035(2) 0.011(2)
O6 0.048(3) 0.044(3) 0.069(3) 0.016(2) 0.033(2) 0.009(2)
O7 0.033(2) 0.068(3) 0.062(3) -0.013(2) 0.022(2) 0.002(2)
O8 0.029(2) 0.039(2) 0.048(2) -0.0023(18) 0.0179(18) 0.0000(18)
Zn1 0.0409(4) 0.0304(4) 0.0493(4) 0.0004(3) 0.0194(3) 0.0022(3)

loop_
_atom_type_symbol
_atom_type_description
_atom_type_scat_dispersion_real
_atom_type_scat_dispersion_imag
_atom_type_scat_source
C C 0.0033 0.0016 'International Tables Vol C Tables 4.2.6.8 and 6.1.1.4'
H H 0.0000 0.0000 'International Tables Vol C Tables 4.2.6.8 and 6.1.1.4'
N N 0.0061 0.0033 'International Tables Vol C Tables 4.2.6.8 and 6.1.1.4'
O O 0.0106 0.0060 'International Tables Vol C Tables 4.2.6.8 and 6.1.1.4'
Zn Zn 0.2839 1.4301 'International Tables Vol C Tables 4.2.6.8 and 6.1.1.4'
Gd Gd -0.1653 3.9035 'International Tables Vol C Tables 4.2.6.8 and 6.1.1.4'
Cl Cl 0.1484 0.1585 'International Tables Vol C Tables 4.2.6.8 and 6.1.1.4'

loop_
_geom_angle_atom_site_label_1
_geom_angle_atom_site_label_2
_geom_angle_atom_site_label_3
_geom_angle
_geom_angle_site_symmetry_1
_geom_angle_site_symmetry_3
O1 C1 C6 125.1(5) . .
O1 C1 C2 117.5(5) . .
C6 C1 C2 117.4(5) . .
O3 C2 C3 126.0(5) . .
O3 C2 C1 112.7(5) . .
C3 C2 C1 121.3(6) . .
C4 C3 C2 119.8(6) . .
C4 C3 H3 120.1 . .
C2 C3 H3 120.1 . .
C5 C4 C3 120.6(6) . .
C5 C4 H4 119.7 . .
C3 C4 H4 119.7 . .
C4 C5 C6 120.6(6) . .
C4 C5 H5 119.7 . .
C6 C5 H5 119.7 . .
C1 C6 C5 120.1(6) . .
C1 C6 C7 122.7(5) . .
C5 C6 C7 116.7(6) . .
N1 C7 C6 125.0(6) . .
N1 C7 H7 117.5 . .
C6 C7 H7 117.5 . .
N1 C8 C9 106.4(5) . .
N1 C8 H8A 110.4 . .
C9 C8 H8A 110.4 . .
N1 C8 H8B 110.4 . .
C9 C8 H8B 110.4 . .
H8A C8 H8B 108.6 . .
N2 C9 C8 109.5(5) . .
N2 C9 H9A 109.8 . .
C8 C9 H9A 109.8 . .
N2 C9 H9B 109.8 . .
C8 C9 H9B 109.8 . .
H9A C9 H9B 108.2 . .
N2 C10 C11 109.4(5) . .
N2 C10 H10A 109.8 . .
C11 C10 H10A 109.8 . .
N2 C10 H10B 109.8 . .
C11 C10 H10B 109.8 . .
H10A C10 H10B 108.2 . .
O2 C11 C10 111.9(4) . .
O2 C11 H11A 109.2 . .
C10 C11 H11A 109.2 . .
O2 C11 H11B 109.2 . .
C10 C11 H11B 109.2 . .
H11A C11 H11B 107.9 . .
O3 C12 H12A 109.5 . .
O3 C12 H12B 109.5 . .
H12A C12 H12B 109.5 . .
O3 C12 H12C 109.5 . .
H12A C12 H12C 109.5 . .
H12B C12 H12C 109.5 . .
O4 C13 H13A 109.5 . .
O4 C13 H13B 109.5 . .
H13A C13 H13B 109.5 . .
O4 C13 H13C 109.5 . .
H13A C13 H13C 109.5 . .
H13B C13 H13C 109.5 . .
C15 C14 H14A 109.5 . .
C15 C14 H14B 109.5 . .
H14A C14 H14B 109.5 . .
C15 C14 H14C 109.5 . .
H14A C14 H14C 109.5 . .
H14B C14 H14C 109.5 . .
O5 C15 O6 120.9(5) . .
O5 C15 C14 118.4(6) . .
O6 C15 C14 120.7(6) . .
C17 C16 H16A 109.5 . .
C17 C16 H16B 109.5 . .
H16A C16 H16B 109.5 . .
C17 C16 H16C 109.5 . .
H16A C16 H16C 109.5 . .
H16B C16 H16C 109.5 . .
O7 C17 O8 119.2(5) . .
O7 C17 C16 121.3(5) . .
O8 C17 C16 119.5(5) . .
O1 Gd1 O2 70.35(12) . .
O1 Gd1 O8 83.66(12) . 3_655
O2 Gd1 O8 81.70(12) . 3_655
O1 Gd1 O4 132.47(13) . .
O2 Gd1 O4 143.11(13) . .
O8 Gd1 O4 74.44(13) 3_655 .
O1 Gd1 O7 146.77(14) . .
O2 Gd1 O7 88.72(13) . .
O8 Gd1 O7 119.56(13) 3_655 .
O4 Gd1 O7 79.41(14) . .
O1 Gd1 O6 94.22(13) . .
O2 Gd1 O6 133.37(12) . .
O8 Gd1 O6 141.88(13) 3_655 .
O4 Gd1 O6 79.52(14) . .
O7 Gd1 O6 81.45(14) . .
O1 Gd1 O5 74.48(13) . .
O2 Gd1 O5 80.14(13) . .
O8 Gd1 O5 155.24(13) 3_655 .
O4 Gd1 O5 129.33(14) . .
O7 Gd1 O5 76.74(14) . .
O6 Gd1 O5 53.23(13) . .
O1 Gd1 O8 137.43(12) . .
O2 Gd1 O8 74.52(11) . .
O8 Gd1 O8 67.99(13) 3_655 .
O4 Gd1 O8 70.64(13) . .
O7 Gd1 O8 52.03(12) . .
O6 Gd1 O8 127.73(13) . .
O5 Gd1 O8 122.20(12) . .
O1 Gd1 O3 60.04(12) . .
O2 Gd1 O3 127.07(11) . .
O8 Gd1 O3 75.95(12) 3_655 .
O4 Gd1 O3 73.79(13) . .
O7 Gd1 O3 143.85(14) . .
O6 Gd1 O3 70.29(12) . .
O5 Gd1 O3 102.11(13) . .
O8 Gd1 O3 134.54(12) . .
C7 N1 C8 121.5(5) . .
C7 N1 Zn1 129.0(4) . .
C8 N1 Zn1 109.3(4) . .
C10 N2 C9 116.3(5) . .
C10 N2 Zn1 105.3(3) . .
C9 N2 Zn1 108.0(4) . .
C10 N2 H2A 116(4) . .
C9 N2 H2A 104(4) . .
Zn1 N2 H2A 106(4) . .
C1 O1 Zn1 128.6(3) . .
C1 O1 Gd1 122.1(3) . .
Zn1 O1 Gd1 102.99(14) . .
C11 O2 Zn1 108.9(3) . .
C11 O2 Gd1 128.7(3) . .
Zn1 O2 Gd1 102.01(13) . .
C2 O3 C12 117.2(5) . .
C2 O3 Gd1 111.3(3) . .
C12 O3 Gd1 127.5(4) . .
C13 O4 Gd1 129.3(4) . .
C13 O4 H4A 117(5) . .
Gd1 O4 H4A 111(5) . .
C15 O5 Gd1 92.4(4) . .
C15 O6 Gd1 93.4(3) . .
C17 O7 Gd1 97.8(3) . .
C17 O8 Gd1 154.6(4) . 3_655
C17 O8 Gd1 90.2(3) . .
Gd1 O8 Gd1 112.01(13) 3_655 .
O1 Zn1 O2 83.02(13) . .
O1 Zn1 N1 86.37(17) . .
O2 Zn1 N1 144.86(17) . .
O1 Zn1 N2 135.80(18) . .
O2 Zn1 N2 83.31(17) . .
N1 Zn1 N2 81.27(19) . .
O1 Zn1 Cl1 115.60(11) . .
O2 Zn1 Cl1 108.60(11) . .
N1 Zn1 Cl1 106.21(14) . .
N2 Zn1 Cl1 108.60(15) . .

loop_
_geom_bond_atom_site_label_1
_geom_bond_atom_site_label_2
_geom_bond_distance
_geom_bond_site_symmetry_2
C1 O1 1.321(6) .
C1 C6 1.392(7) .
C1 C2 1.411(7) .
C2 O3 1.370(6) .
C2 C3 1.376(8) .
C3 C4 1.374(8) .
C3 H3 0.9300 .
C4 C5 1.354(9) .
C4 H4 0.9300 .
C5 C6 1.402(8) .
C5 H5 0.9300 .
C6 C7 1.448(8) .
C7 N1 1.266(7) .
C7 H7 0.9300 .
C8 N1 1.470(7) .
C8 C9 1.507(8) .
C8 H8A 0.9700 .
C8 H8B 0.9700 .
C9 N2 1.473(7) .
C9 H9A 0.9700 .
C9 H9B 0.9700 .
C10 N2 1.472(7) .
C10 C11 1.491(7) .
C10 H10A 0.9700 .
C10 H10B 0.9700 .
C11 O2 1.433(6) .
C11 H11A 0.9700 .
C11 H11B 0.9700 .
C12 O3 1.431(7) .
C12 H12A 0.9600 .
C12 H12B 0.9600 .
C12 H12C 0.9600 .
C13 O4 1.414(7) .
C13 H13A 0.9600 .
C13 H13B 0.9600 .
C13 H13C 0.9600 .
C14 C15 1.499(8) .
C14 H14A 0.9600 .
C14 H14B 0.9600 .
C14 H14C 0.9600 .
C15 O5 1.254(7) .
C15 O6 1.259(7) .
C16 C17 1.489(8) .
C16 H16A 0.9600 .
C16 H16B 0.9600 .
C16 H16C 0.9600 .
C17 O7 1.241(6) .
C17 O8 1.294(6) .
Cl1 Zn1 2.2448(18) .
Gd1 O1 2.345(3) .
Gd1 O2 2.355(3) .
Gd1 O8 2.365(4) 3_655
Gd1 O4 2.403(4) .
Gd1 O7 2.423(4) .
Gd1 O6 2.428(4) .
Gd1 O5 2.453(4) .
Gd1 O8 2.555(4) .
Gd1 O3 2.716(4) .
N1 Zn1 2.064(5) .
N2 Zn1 2.144(5) .
N2 H2A 0.801(10) .
O1 Zn1 2.032(4) .
O2 Zn1 2.053(3) .
O4 H4A 0.799(10) .
O8 Gd1 2.365(4) 3_655
